data_2201287
loop_
_publ_author_name
'Yu-Biao Chen'
'Zhao-Ji Li'
'Ye-Yan Qin'
'Yao Kang'
'Jian-Kai Cheng'
'Rui-Feng Hu'
'Yi-Hang Wen'
'Yuan-Gen Yao'

_publ_section_title
;A new polymorph of tetraethylammonium
 tris(\m-acetato-<i>O,O</i>')tri-\m-chloro-trichloro-\m~3~-oxo-<i>triangulo</i>-trimolybdenum
;
_journal_issue 9
_journal_name_full 'Acta Crystallographica Section E'
_journal_page_first m490
_journal_page_last m491
_journal_paper_doi 10.1107/S1600536802013892
_journal_volume 58
_journal_year 2002
_chemical_formula_iupac '(C2 H5 N) [Mo3 Cl6 O (C2 H3 O2)3]'
_chemical_formula_moiety 'C14 H29 Cl6 Mo3 N O7'
_chemical_formula_sum 'C14 H29 Cl6 Mo3 N O7'
_chemical_formula_weight 823.90
_chemical_name_systematic
;
?
;
_space_group_IT_number 2
_symmetry_cell_setting triclinic
_symmetry_space_group_name_Hall '-P 1'
_symmetry_space_group_name_H-M 'P -1'
_atom_sites_solution_hydrogens geom
_atom_sites_solution_primary direct
_atom_sites_solution_secondary difmap
_audit_creation_method SHELXL-97
_cell_angle_alpha 96.6130(10)
_cell_angle_beta 92.5180(10)
_cell_angle_gamma 91.8150(10)
_cell_formula_units_Z 4
_cell_length_a 7.93560(10)
_cell_length_b 14.42580(10)
_cell_length_c 24.4415(4)
_cell_measurement_reflns_used 6220
_cell_measurement_temperature 293(2)
_cell_measurement_theta_max 25.14
_cell_measurement_theta_min .84
_cell_volume 2774.80(6)
_computing_cell_refinement 'SAINT (Siemens, 1995)'
_computing_data_collection 'SMART (Siemens, 1995)'
_computing_data_reduction 'XPREP (Sheldrick, 1991)'
_computing_molecular_graphics 'XP (Sheldrick, 1991)'
_computing_publication_material SHELXL97
_computing_structure_refinement 'SHELXL97 (Sheldrick, 1997)'
_computing_structure_solution 'SHELXS97 (Sheldrick, 1990)'
_diffrn_ambient_temperature 293(2)
_diffrn_measured_fraction_theta_full 0.984
_diffrn_measured_fraction_theta_max 0.984
_diffrn_measurement_device_type 'Siemens SMART CCD'
_diffrn_measurement_method '\f and \w'
_diffrn_radiation_monochromator graphite
_diffrn_radiation_source 'fine-focus sealed tube'
_diffrn_radiation_type MoK\a
_diffrn_radiation_wavelength 0.71073
_diffrn_reflns_av_R_equivalents 0.0405
_diffrn_reflns_av_sigmaI/netI 0.0582
_diffrn_reflns_limit_h_max 9
_diffrn_reflns_limit_h_min -9
_diffrn_reflns_limit_k_max 17
_diffrn_reflns_limit_k_min -15
_diffrn_reflns_limit_l_max 26
_diffrn_reflns_limit_l_min -29
_diffrn_reflns_number 14579
_diffrn_reflns_theta_full 25.14
_diffrn_reflns_theta_max 25.14
_diffrn_reflns_theta_min 0.84
_exptl_absorpt_coefficient_mu 1.945
_exptl_absorpt_correction_T_max 1.000
_exptl_absorpt_correction_T_min 0.680
_exptl_absorpt_correction_type empirical
_exptl_absorpt_process_details '(SADABS; Sheldrick, 1996)'
_exptl_crystal_colour black
_exptl_crystal_density_diffrn 1.972
_exptl_crystal_density_method 'not measured'
_exptl_crystal_description prism
_exptl_crystal_F_000 1616
_exptl_crystal_size_max .84
_exptl_crystal_size_mid .20
_exptl_crystal_size_min .02
_refine_diff_density_max 0.803
_refine_diff_density_min -0.805
_refine_ls_goodness_of_fit_ref 1.070
_refine_ls_hydrogen_treatment constr
_refine_ls_matrix_type full
_refine_ls_number_parameters 559
_refine_ls_number_reflns 9771
_refine_ls_number_restraints 0
_refine_ls_restrained_S_all 1.070
_refine_ls_R_factor_all 0.1064
_refine_ls_R_factor_gt 0.0710
_refine_ls_shift/su_max 0.005
_refine_ls_shift/su_mean 0.001
_refine_ls_structure_factor_coef Fsqd
_refine_ls_weighting_details 'calc w = 1/[\s^2^(Fo^2^)+55.1956P] where P = (Fo^2^+2Fc^2^)/3'
_refine_ls_weighting_scheme calc
_refine_ls_wR_factor_gt 0.1331
_refine_ls_wR_factor_ref 0.1574
_reflns_number_gt 7292
_reflns_number_total 9771
_reflns_threshold_expression I>2\s(I)
_cod_data_source_file bt6175.cif
_cod_data_source_block I
_cod_depositor_comments
;
The following automatic conversions were performed:
'_symmetry_cell_setting' value 'Triclinic' changed to 'triclinic'
according to '/home/saulius/struct/CIF-dictionaries/cif_core.dic'
dictionary named 'cif_core.dic' version 2.4.1 from 2010-06-29.

Automatic conversion script
Id: cif_fix_enum 1527 2010-12-29 10:47:43Z saulius 

The following automatic conversions were performed:

'_symmetry_cell_setting' value 'Triclinic' changed to 'triclinic'
according to /home/saulius/struct/CIF-dictionaries/cif_core.dic
dictionary named 'cif_core.dic' version 2.4.1 from 2010-06-29.

Automatic conversion script
Id: cif_fix_values 1715 2011-07-08 13:25:40Z adriana 
;
_cod_database_code 2201287
_cod_database_fobs_code 2201287

loop_
_symmetry_equiv_pos_as_xyz
'x, y, z'
'-x, -y, -z'

loop_
_atom_site_label
_atom_site_fract_x
_atom_site_fract_y
_atom_site_fract_z
_atom_site_U_iso_or_equiv
_atom_site_adp_type
_atom_site_calc_flag
_atom_site_refinement_flags
_atom_site_occupancy
_atom_site_disorder_assembly
_atom_site_disorder_group
_atom_site_type_symbol
Mo6 0.69390(12) 0.11122(7) 0.39186(4) 0.0368(2) Uani d . 1 . . Mo
Mo2 0.22701(13) -0.12059(7) 0.10533(4) 0.0397(2) Uani d . 1 . . Mo
Mo3 0.36214(13) -0.26659(7) 0.13669(4) 0.0398(2) Uani d . 1 . . Mo
Mo5 0.73040(12) 0.25706(7) 0.46432(4) 0.0362(2) Uani d . 1 . . Mo
Mo1 0.23874(12) -0.27048(7) 0.03718(4) 0.0382(2) Uani d . 1 . . Mo
Mo4 0.82278(13) 0.26484(7) 0.36521(4) 0.0391(2) Uani d . 1 . . Mo
Cl8 0.4600(4) 0.1752(2) 0.44300(13) 0.0500(7) Uani d . 1 . . Cl
Cl7 0.6312(4) 0.3743(2) 0.40919(12) 0.0476(7) Uani d . 1 . . Cl
Cl9 0.5832(4) 0.1835(2) 0.31459(13) 0.0510(8) Uani d . 1 . . Cl
Cl1 -0.0231(4) -0.1937(2) 0.05651(13) 0.0489(7) Uani d . 1 . . Cl
Cl3 0.1564(4) -0.3845(2) 0.09652(13) 0.0482(7) Uani d . 1 . . Cl
Cl11 0.6126(4) 0.3444(2) 0.54238(13) 0.0521(8) Uani d . 1 . . Cl
Cl4 0.0944(4) -0.3673(2) -0.03834(13) 0.0558(8) Uani d . 1 . . Cl
Cl2 0.1377(4) -0.1886(2) 0.18511(12) 0.0510(7) Uani d . 1 . . Cl
Cl6 0.3975(5) -0.3570(2) 0.21331(14) 0.0622(9) Uani d . 1 . . Cl
Cl10 0.8318(5) 0.3646(2) 0.29225(13) 0.0602(9) Uani d . 1 . . Cl
Cl12 0.5202(4) -0.0258(2) 0.35826(14) 0.0530(8) Uani d . 1 . . Cl
Cl5 0.0636(4) 0.0122(2) 0.13473(15) 0.0616(9) Uani d . 1 . . Cl
O14 0.9010(8) 0.1849(5) 0.4221(3) 0.0342(16) Uani d . 1 . . O
O13 0.4228(9) -0.1900(5) 0.0772(3) 0.0388(17) Uani d . 1 . . O
O10 0.7550(10) 0.0364(5) 0.4569(3) 0.0405(18) Uani d . 1 . . O
O5 0.5505(9) -0.3465(6) 0.1020(3) 0.046(2) Uani d . 1 . . O
O12 0.9833(10) 0.1812(5) 0.3191(3) 0.0439(19) Uani d . 1 . . O
O11 0.8755(10) 0.0473(5) 0.3432(3) 0.0396(18) Uani d . 1 . . O
O9 0.7905(10) 0.1633(5) 0.5195(3) 0.0410(18) Uani d . 1 . . O
O8 0.9480(9) 0.3402(5) 0.4881(3) 0.0414(18) Uani d . 1 . . O
O2 0.2718(10) -0.0505(6) 0.0375(3) 0.047(2) Uani d . 1 . . O
O3 0.4213(11) -0.0456(6) 0.1533(3) 0.052(2) Uani d . 1 . . O
O7 1.0235(10) 0.3480(6) 0.4019(3) 0.048(2) Uani d . 1 . . O
O4 0.5359(10) -0.1736(6) 0.1807(3) 0.050(2) Uani d . 1 . . O
O1 0.2837(10) -0.1805(6) -0.0217(3) 0.050(2) Uani d . 1 . . O
O6 0.4457(10) -0.3482(6) 0.0159(3) 0.048(2) Uani d . 1 . . O
C11 0.9857(15) 0.0940(9) 0.3200(4) 0.046(3) Uani d . 1 . . C
C1 0.2924(15) -0.0934(10) -0.0102(5) 0.051(3) Uani d . 1 . . C
C3 0.5353(16) -0.0858(9) 0.1790(5) 0.049(3) Uani d . 1 . . C
C5 0.5578(15) -0.3674(8) 0.0504(5) 0.045(3) Uani d . 1 . . C
C10 0.8372(16) 0.0139(9) 0.5491(5) 0.052(3) Uani d . 1 . . C
H10A 0.8603 0.0517 0.5838 0.077 Uiso calc R 1 . . H
H10B 0.9359 -0.0194 0.5388 0.077 Uiso calc R 1 . . H
H10C 0.7456 -0.0298 0.5525 0.077 Uiso calc R 1 . . H
C9 0.7898(14) 0.0757(9) 0.5056(5) 0.044(3) Uani d . 1 . . C
C6 0.7068(16) -0.4188(10) 0.0306(6) 0.061(4) Uani d . 1 . . C
H6A 0.6983 -0.4304 -0.0089 0.091 Uiso calc R 1 . . H
H6B 0.7104 -0.4771 0.0459 0.091 Uiso calc R 1 . . H
H6C 0.8079 -0.3821 0.0420 0.091 Uiso calc R 1 . . H
C12 1.1214(17) 0.0416(10) 0.2906(6) 0.061(4) Uani d . 1 . . C
H12A 1.1079 -0.0236 0.2946 0.092 Uiso calc R 1 . . H
H12B 1.2298 0.0648 0.3063 0.092 Uiso calc R 1 . . H
H12C 1.1136 0.0502 0.2523 0.092 Uiso calc R 1 . . H
C7 1.0493(16) 0.3649(8) 0.4531(5) 0.045(3) Uani d . 1 . . C
C4 0.6768(18) -0.0276(11) 0.2088(6) 0.069(4) Uani d . 1 . . C
H4A 0.6616 0.0369 0.2042 0.104 Uiso calc R 1 . . H
H4B 0.7819 -0.0468 0.1940 0.104 Uiso calc R 1 . . H
H4C 0.6781 -0.0354 0.2473 0.104 Uiso calc R 1 . . H
C8 1.2075(16) 0.4187(9) 0.4754(6) 0.062(4) Uani d . 1 . . C
H8A 1.2736 0.4332 0.4453 0.093 Uiso calc R 1 . . H
H8B 1.2718 0.3817 0.4984 0.093 Uiso calc R 1 . . H
H8C 1.1783 0.4755 0.4967 0.093 Uiso calc R 1 . . H
C2 0.3262(17) -0.0345(11) -0.0559(6) 0.066(4) Uani d . 1 . . C
H2A 0.3395 -0.0743 -0.0895 0.099 Uiso calc R 1 . . H
H2B 0.4276 0.0032 -0.0466 0.099 Uiso calc R 1 . . H
H2C 0.2332 0.0053 -0.0606 0.099 Uiso calc R 1 . . H
C13 0.1502(18) 0.3095(10) 0.7284(5) 0.061(4) Uani d . 1 . . C
H13A 0.0957 0.2535 0.7389 0.073 Uiso calc R 1 . . H
H13B 0.2696 0.3076 0.7383 0.073 Uiso calc R 1 . . H
C18 0.2127(19) 0.2066(10) 0.5789(6) 0.066(4) Uani d . 1 . . C
H18A 0.2680 0.1500 0.5673 0.099 Uiso calc R 1 . . H
H18B 0.2722 0.2585 0.5663 0.099 Uiso calc R 1 . . H
H18C 0.0988 0.2026 0.5636 0.099 Uiso calc R 1 . . H
C20 0.3920(19) 0.4114(10) 0.6635(6) 0.068(4) Uani d . 1 . . C
H20A 0.4322 0.4670 0.6493 0.102 Uiso calc R 1 . . H
H20B 0.4552 0.3593 0.6489 0.102 Uiso calc R 1 . . H
H20C 0.4061 0.4194 0.7030 0.102 Uiso calc R 1 . . H
C17 0.211(2) 0.2206(9) 0.6416(6) 0.065(4) Uani d . 1 . . C
H17A 0.1530 0.1670 0.6538 0.078 Uiso calc R 1 . . H
H17B 0.3266 0.2223 0.6565 0.078 Uiso calc R 1 . . H
C19 0.2077(19) 0.3934(9) 0.6468(6) 0.062(4) Uani d . 1 . . C
H19A 0.1461 0.4471 0.6613 0.075 Uiso calc R 1 . . H
H19B 0.1951 0.3882 0.6069 0.075 Uiso calc R 1 . . H
C16 -0.1645(18) 0.2270(12) 0.6631(6) 0.078(5) Uani d . 1 . . C
H16A -0.2791 0.2331 0.6501 0.117 Uiso calc R 1 . . H
H16B -0.1599 0.2287 0.7025 0.117 Uiso calc R 1 . . H
H16C -0.1234 0.1687 0.6469 0.117 Uiso calc R 1 . . H
C21 1.105(2) 0.3311(11) 0.1646(6) 0.072(4) Uani d . 1 . . C
H21A 1.0794 0.3837 0.1910 0.086 Uiso calc R 1 . . H
H21B 1.0768 0.3479 0.1281 0.086 Uiso calc R 1 . . H
C15 -0.0565(17) 0.3063(11) 0.6471(6) 0.069(4) Uani d . 1 . . C
H15A -0.1036 0.3646 0.6620 0.082 Uiso calc R 1 . . H
H15B -0.0640 0.3040 0.6072 0.082 Uiso calc R 1 . . H
C23 1.342(2) 0.2272(10) 0.1351(6) 0.072(4) Uani d . 1 . . C
H23A 1.2884 0.1750 0.1503 0.086 Uiso calc R 1 . . H
H23B 1.4628 0.2209 0.1392 0.086 Uiso calc R 1 . . H
C24 1.293(2) 0.2195(12) 0.0744(6) 0.088(5) Uani d . 1 . . C
H24A 1.3304 0.1615 0.0565 0.131 Uiso calc R 1 . . H
H24B 1.3449 0.2705 0.0586 0.131 Uiso calc R 1 . . H
H24C 1.1725 0.2214 0.0694 0.131 Uiso calc R 1 . . H
C28 1.314(2) 0.3886(13) 0.2696(7) 0.095(6) Uani d . 1 . . C
H28A 1.3522 0.3758 0.3057 0.142 Uiso calc R 1 . . H
H28B 1.1942 0.3975 0.2692 0.142 Uiso calc R 1 . . H
H28C 1.3709 0.4441 0.2607 0.142 Uiso calc R 1 . . H
C25 1.379(3) 0.3995(11) 0.1495(8) 0.092(6) Uani d . 1 . . C
H25A 1.3443 0.4548 0.1721 0.111 Uiso calc R 1 . . H
H25B 1.3367 0.4035 0.1121 0.111 Uiso calc R 1 . . H
C14 0.079(2) 0.3933(12) 0.7609(6) 0.087(5) Uani d . 1 . . C
H14A 0.0988 0.3895 0.7996 0.130 Uiso calc R 1 . . H
H14B -0.0397 0.3947 0.7524 0.130 Uiso calc R 1 . . H
H14C 0.1340 0.4492 0.7514 0.130 Uiso calc R 1 . . H
C27 1.351(2) 0.3071(12) 0.2277(6) 0.088(5) Uani d . 1 . . C
H27A 1.4714 0.2981 0.2294 0.105 Uiso calc R 1 . . H
H27B 1.2959 0.2513 0.2383 0.105 Uiso calc R 1 . . H
C22 0.993(2) 0.2490(13) 0.1741(8) 0.099(6) Uani d . 1 . . C
H22A 0.8772 0.2651 0.1704 0.148 Uiso calc R 1 . . H
H22B 1.0172 0.2326 0.2106 0.148 Uiso calc R 1 . . H
H22C 1.0141 0.1969 0.1475 0.148 Uiso calc R 1 . . H
C26 1.569(3) 0.4016(16) 0.1502(10) 0.126(8) Uani d . 1 . . C
H26A 1.6086 0.4572 0.1360 0.189 Uiso calc R 1 . . H
H26B 1.6053 0.3477 0.1277 0.189 Uiso calc R 1 . . H
H26C 1.6129 0.4014 0.1874 0.189 Uiso calc R 1 . . H
N1 0.1278(13) 0.3082(7) 0.6656(4) 0.049(3) Uani d . 1 . . N
N2 1.2964(15) 0.3163(7) 0.1693(4) 0.058(3) Uani d . 1 . . N

loop_
_atom_site_aniso_label
_atom_site_aniso_U_11
_atom_site_aniso_U_22
_atom_site_aniso_U_33
_atom_site_aniso_U_12
_atom_site_aniso_U_13
_atom_site_aniso_U_23
Mo6 0.0367(5) 0.0361(5) 0.0373(5) 0.0032(4) -0.0019(4) 0.0037(4)
Mo2 0.0402(6) 0.0425(6) 0.0369(5) 0.0026(4) 0.0015(4) 0.0066(4)
Mo3 0.0399(6) 0.0457(6) 0.0341(5) 0.0017(4) -0.0034(4) 0.0081(4)
Mo5 0.0364(5) 0.0356(5) 0.0363(5) 0.0019(4) 0.0016(4) 0.0035(4)
Mo1 0.0360(5) 0.0463(6) 0.0323(5) 0.0059(4) -0.0017(4) 0.0050(4)
Mo4 0.0445(6) 0.0372(5) 0.0361(5) 0.0056(4) 0.0020(4) 0.0059(4)
Cl8 0.0404(16) 0.0472(17) 0.0606(19) 0.0016(13) 0.0040(14) -0.0021(14)
Cl7 0.0526(18) 0.0428(16) 0.0499(17) 0.0153(14) 0.0055(14) 0.0112(13)
Cl9 0.0553(18) 0.0499(18) 0.0472(17) 0.0063(14) -0.0110(14) 0.0078(14)
Cl1 0.0385(15) 0.0565(18) 0.0510(18) 0.0069(13) -0.0043(13) 0.0041(14)
Cl3 0.0484(17) 0.0458(17) 0.0506(17) -0.0053(14) -0.0023(14) 0.0101(14)
Cl11 0.0545(18) 0.0524(18) 0.0483(17) 0.0036(15) 0.0094(14) -0.0019(14)
Cl4 0.0507(18) 0.067(2) 0.0465(18) 0.0119(16) -0.0122(14) -0.0051(15)
Cl2 0.0588(19) 0.0577(19) 0.0377(16) 0.0017(15) 0.0114(14) 0.0077(14)
Cl6 0.075(2) 0.065(2) 0.0494(19) 0.0062(18) -0.0091(17) 0.0228(16)
Cl10 0.087(3) 0.0516(19) 0.0456(18) 0.0096(17) 0.0106(17) 0.0163(15)
Cl12 0.0469(17) 0.0489(18) 0.060(2) -0.0040(14) -0.0059(15) -0.0016(15)
Cl5 0.061(2) 0.054(2) 0.069(2) 0.0130(16) 0.0065(17) 0.0003(16)
O14 0.031(4) 0.038(4) 0.033(4) 0.003(3) -0.007(3) 0.004(3)
O13 0.038(4) 0.049(5) 0.030(4) 0.001(4) 0.003(3) 0.009(3)
O10 0.047(5) 0.034(4) 0.040(5) -0.001(3) 0.004(4) 0.003(3)
O5 0.036(4) 0.058(5) 0.047(5) 0.011(4) 0.000(4) 0.014(4)
O12 0.053(5) 0.041(5) 0.040(4) 0.007(4) 0.009(4) 0.008(4)
O11 0.046(5) 0.035(4) 0.037(4) 0.012(4) 0.000(4) -0.002(3)
O9 0.052(5) 0.039(5) 0.031(4) 0.000(4) -0.002(3) 0.001(3)
O8 0.040(4) 0.044(5) 0.038(4) -0.005(4) 0.007(4) -0.001(4)
O2 0.046(5) 0.052(5) 0.044(5) 0.001(4) 0.002(4) 0.015(4)
O3 0.058(5) 0.043(5) 0.053(5) 0.001(4) -0.003(4) 0.003(4)
O7 0.055(5) 0.049(5) 0.042(5) -0.003(4) 0.008(4) 0.014(4)
O4 0.043(5) 0.061(6) 0.041(5) -0.003(4) -0.016(4) -0.001(4)
O1 0.050(5) 0.061(6) 0.041(5) 0.008(4) 0.000(4) 0.014(4)
O6 0.041(5) 0.055(5) 0.047(5) 0.008(4) 0.002(4) 0.002(4)
C11 0.046(7) 0.062(9) 0.027(6) 0.005(6) -0.003(5) 0.004(6)
C1 0.037(7) 0.072(10) 0.045(8) -0.003(6) -0.005(6) 0.018(7)
C3 0.050(8) 0.055(8) 0.040(7) -0.003(6) 0.011(6) -0.002(6)
C5 0.048(7) 0.034(6) 0.057(8) 0.009(5) 0.004(6) 0.015(6)
C10 0.060(8) 0.053(8) 0.045(7) 0.007(6) 0.008(6) 0.019(6)
C9 0.031(6) 0.057(8) 0.044(7) -0.002(5) 0.009(5) 0.009(6)
C6 0.046(8) 0.067(9) 0.067(9) 0.018(7) -0.003(7) -0.005(7)
C12 0.055(8) 0.063(9) 0.067(9) 0.020(7) 0.011(7) 0.008(7)
C7 0.051(7) 0.034(6) 0.053(8) 0.009(5) 0.005(6) 0.010(6)
C4 0.063(9) 0.085(11) 0.054(8) -0.029(8) -0.013(7) -0.007(8)
C8 0.047(8) 0.057(8) 0.079(10) -0.015(6) -0.007(7) 0.000(7)
C2 0.057(9) 0.087(11) 0.060(9) -0.006(8) -0.002(7) 0.038(8)
C13 0.062(9) 0.072(10) 0.047(8) -0.010(7) -0.001(7) 0.003(7)
C18 0.077(10) 0.056(9) 0.064(9) 0.009(7) 0.015(8) -0.007(7)
C20 0.088(11) 0.068(10) 0.049(8) -0.008(8) 0.000(8) 0.015(7)
C17 0.088(11) 0.043(8) 0.065(9) 0.014(7) 0.004(8) 0.004(7)
C19 0.086(11) 0.051(8) 0.051(8) 0.001(7) -0.003(7) 0.012(6)
C16 0.058(9) 0.101(13) 0.068(10) -0.021(9) -0.006(8) -0.009(9)
C21 0.086(11) 0.073(10) 0.054(9) 0.031(9) -0.014(8) -0.004(8)
C15 0.053(8) 0.082(11) 0.069(10) 0.007(8) -0.005(7) -0.001(8)
C23 0.076(10) 0.060(9) 0.081(11) 0.012(8) 0.001(8) 0.009(8)
C24 0.104(14) 0.096(13) 0.063(10) 0.028(11) 0.012(9) -0.003(9)
C28 0.113(15) 0.108(15) 0.058(10) -0.002(12) -0.004(10) -0.002(10)
C25 0.135(18) 0.055(10) 0.091(13) 0.000(10) 0.006(12) 0.026(9)
C14 0.102(14) 0.094(13) 0.062(10) -0.014(11) 0.020(9) 0.002(9)
C27 0.101(13) 0.097(13) 0.068(11) 0.006(10) -0.030(10) 0.034(10)
C22 0.088(13) 0.099(14) 0.104(15) 0.018(11) 0.022(11) -0.021(11)
C26 0.113(18) 0.126(19) 0.15(2) -0.018(15) 0.030(15) 0.040(16)
N1 0.061(7) 0.039(6) 0.047(6) 0.011(5) 0.000(5) -0.001(5)
N2 0.078(8) 0.049(6) 0.046(6) 0.007(6) -0.009(6) 0.011(5)

loop_
_atom_type_symbol
_atom_type_description
_atom_type_scat_dispersion_real
_atom_type_scat_dispersion_imag
_atom_type_scat_source
C C 0.0033 0.0016 'International Tables Vol C Tables 4.2.6.8 and 6.1.1.4'
H H 0.0000 0.0000 'International Tables Vol C Tables 4.2.6.8 and 6.1.1.4'
N N 0.0061 0.0033 'International Tables Vol C Tables 4.2.6.8 and 6.1.1.4'
O O 0.0106 0.0060 'International Tables Vol C Tables 4.2.6.8 and 6.1.1.4'
Cl Cl 0.1484 0.1585 'International Tables Vol C Tables 4.2.6.8 and 6.1.1.4'
Mo Mo -1.6832 0.6857 'International Tables Vol C Tables 4.2.6.8 and 6.1.1.4'

loop_
_geom_angle_atom_site_label_1
_geom_angle_atom_site_label_2
_geom_angle_atom_site_label_3
_geom_angle
_geom_angle_publ_flag
O14 Mo6 O10 81.2(3) yes
O14 Mo6 O11 79.2(3) yes
O10 Mo6 O11 92.5(3) yes
O14 Mo6 Cl9 107.6(2) yes
O10 Mo6 Cl9 171.1(2) yes
O11 Mo6 Cl9 90.5(2) yes
O14 Mo6 Cl12 157.5(2) yes
O10 Mo6 Cl12 84.1(2) yes
O11 Mo6 Cl12 84.5(2) yes
Cl9 Mo6 Cl12 87.87(11) yes
O14 Mo6 Cl8 106.7(2) yes
O10 Mo6 Cl8 88.8(2) yes
O11 Mo6 Cl8 174.0(2) yes
Cl9 Mo6 Cl8 87.41(11) yes
Cl12 Mo6 Cl8 89.86(11) yes
O14 Mo6 Mo4 49.9(2) yes
O10 Mo6 Mo4 130.7(2) yes
O11 Mo6 Mo4 85.0(2) yes
Cl9 Mo6 Mo4 57.94(8) yes
Cl12 Mo6 Mo4 144.06(9) yes
Cl8 Mo6 Mo4 98.51(8) yes
O14 Mo6 Mo5 49.3(2) yes
O10 Mo6 Mo5 85.3(2) yes
O11 Mo6 Mo5 128.3(2) yes
Cl9 Mo6 Mo5 99.42(8) yes
Cl12 Mo6 Mo5 145.94(9) yes
Cl8 Mo6 Mo5 57.62(8) yes
Mo4 Mo6 Mo5 59.82(4) yes
O13 Mo2 O2 80.8(3) yes
O13 Mo2 O3 80.4(3) yes
O2 Mo2 O3 92.6(3) yes
O13 Mo2 Cl2 107.6(2) yes
O2 Mo2 Cl2 171.5(2) yes
O3 Mo2 Cl2 90.0(3) yes
O13 Mo2 Cl5 157.9(2) yes
O2 Mo2 Cl5 84.5(2) yes
O3 Mo2 Cl5 83.9(2) yes
Cl2 Mo2 Cl5 87.75(12) yes
O13 Mo2 Cl1 107.2(2) yes
O2 Mo2 Cl1 88.9(2) yes
O3 Mo2 Cl1 172.4(2) yes
Cl2 Mo2 Cl1 87.40(11) yes
Cl5 Mo2 Cl1 88.84(12) yes
O13 Mo2 Mo3 49.8(2) yes
O2 Mo2 Mo3 130.3(2) yes
O3 Mo2 Mo3 85.5(2) yes
Cl2 Mo2 Mo3 57.99(8) yes
Cl5 Mo2 Mo3 144.07(10) yes
Cl1 Mo2 Mo3 99.17(8) yes
O13 Mo2 Mo1 49.5(2) yes
O2 Mo2 Mo1 85.2(2) yes
O3 Mo2 Mo1 129.6(2) yes
Cl2 Mo2 Mo1 99.28(9) yes
Cl5 Mo2 Mo1 145.34(10) yes
Cl1 Mo2 Mo1 57.94(8) yes
Mo3 Mo2 Mo1 59.99(4) yes
O13 Mo3 O5 80.6(3) yes
O13 Mo3 O4 80.7(3) yes
O5 Mo3 O4 92.1(3) yes
O13 Mo3 Cl3 106.9(2) yes
O5 Mo3 Cl3 89.1(2) yes
O4 Mo3 Cl3 172.4(3) yes
O13 Mo3 Cl6 159.4(2) yes
O5 Mo3 Cl6 85.2(2) yes
O4 Mo3 Cl6 84.9(3) yes
Cl3 Mo3 Cl6 87.68(12) yes
O13 Mo3 Cl2 106.8(2) yes
O5 Mo3 Cl2 172.6(2) yes
O4 Mo3 Cl2 89.5(3) yes
Cl3 Mo3 Cl2 88.42(11) yes
Cl6 Mo3 Cl2 87.73(12) yes
O13 Mo3 Mo2 49.5(2) yes
O5 Mo3 Mo2 129.8(2) yes
O4 Mo3 Mo2 85.4(2) yes
Cl3 Mo3 Mo2 99.66(8) yes
Cl6 Mo3 Mo2 143.94(10) yes
Cl2 Mo3 Mo2 57.54(8) yes
O13 Mo3 Mo1 49.5(2) yes
O5 Mo3 Mo1 85.4(2) yes
O4 Mo3 Mo1 130.0(2) yes
Cl3 Mo3 Mo1 57.64(8) yes
Cl6 Mo3 Mo1 144.14(10) yes
Cl2 Mo3 Mo1 99.08(8) yes
Mo2 Mo3 Mo1 60.15(4) yes
O14 Mo5 O9 80.5(3) yes
O14 Mo5 O8 79.6(3) yes
O9 Mo5 O8 92.3(3) yes
O14 Mo5 Cl11 157.4(2) yes
O9 Mo5 Cl11 84.4(2) yes
O8 Mo5 Cl11 84.3(2) yes
O14 Mo5 Cl7 107.7(2) yes
O9 Mo5 Cl7 171.8(2) yes
O8 Mo5 Cl7 89.8(2) yes
Cl11 Mo5 Cl7 87.89(11) yes
O14 Mo5 Cl8 107.2(2) yes
O9 Mo5 Cl8 89.6(2) yes
O8 Mo5 Cl8 173.1(2) yes
Cl11 Mo5 Cl8 89.34(11) yes
Cl7 Mo5 Cl8 87.52(11) yes
O14 Mo5 Mo4 49.9(2) yes
O9 Mo5 Mo4 130.1(2) yes
O8 Mo5 Mo4 85.2(2) yes
Cl11 Mo5 Mo4 144.26(9) yes
Cl7 Mo5 Mo4 58.02(8) yes
Cl8 Mo5 Mo4 98.69(9) yes
O14 Mo5 Mo6 49.6(2) yes
O9 Mo5 Mo6 85.3(2) yes
O8 Mo5 Mo6 128.8(2) yes
Cl11 Mo5 Mo6 145.66(9) yes
Cl7 Mo5 Mo6 99.60(8) yes
Cl8 Mo5 Mo6 57.90(8) yes
Mo4 Mo5 Mo6 59.80(4) yes
O13 Mo1 O6 79.7(3) yes
O13 Mo1 O1 80.6(3) yes
O6 Mo1 O1 92.2(3) yes
O13 Mo1 Cl4 157.7(2) yes
O6 Mo1 Cl4 84.7(2) yes
O1 Mo1 Cl4 84.3(3) yes
O13 Mo1 Cl3 107.3(2) yes
O6 Mo1 Cl3 89.5(2) yes
O1 Mo1 Cl3 172.1(2) yes
Cl4 Mo1 Cl3 88.18(12) yes
O13 Mo1 Cl1 106.8(2) yes
O6 Mo1 Cl1 173.5(2) yes
O1 Mo1 Cl1 89.3(2) yes
Cl4 Mo1 Cl1 89.26(11) yes
Cl3 Mo1 Cl1 88.16(11) yes
O13 Mo1 Mo3 49.8(2) yes
O6 Mo1 Mo3 84.9(2) yes
O1 Mo1 Mo3 130.1(2) yes
Cl4 Mo1 Mo3 144.41(10) yes
Cl3 Mo1 Mo3 57.80(8) yes
Cl1 Mo1 Mo3 98.90(8) yes
O13 Mo1 Mo2 49.3(2) yes
O6 Mo1 Mo2 128.7(2) yes
O1 Mo1 Mo2 85.4(2) yes
Cl4 Mo1 Mo2 145.42(9) yes
Cl3 Mo1 Mo2 99.56(8) yes
Cl1 Mo1 Mo2 57.68(8) yes
Mo3 Mo1 Mo2 59.86(4) yes
O14 Mo4 O12 80.5(3) yes
O14 Mo4 O7 80.4(3) yes
O12 Mo4 O7 91.4(3) yes
O14 Mo4 Cl9 107.1(2) yes
O12 Mo4 Cl9 89.8(2) yes
O7 Mo4 Cl9 172.5(2) yes
O14 Mo4 Cl10 160.1(2) yes
O12 Mo4 Cl10 85.9(2) yes
O7 Mo4 Cl10 85.6(2) yes
Cl9 Mo4 Cl10 87.16(12) yes
O14 Mo4 Cl7 106.9(2) yes
O12 Mo4 Cl7 172.6(2) yes
O7 Mo4 Cl7 89.0(2) yes
Cl9 Mo4 Cl7 88.79(11) yes
Cl10 Mo4 Cl7 86.72(11) yes
O14 Mo4 Mo6 49.8(2) yes
O12 Mo4 Mo6 85.7(2) yes
O7 Mo4 Mo6 129.9(2) yes
Cl9 Mo4 Mo6 57.54(8) yes
Cl10 Mo4 Mo6 143.66(10) yes
Cl7 Mo4 Mo6 99.71(8) yes
O14 Mo4 Mo5 49.5(2) yes
O12 Mo4 Mo5 129.8(2) yes
O7 Mo4 Mo5 85.3(2) yes
Cl9 Mo4 Mo5 99.54(9) yes
Cl10 Mo4 Mo5 143.23(9) yes
Cl7 Mo4 Mo5 57.59(8) yes
Mo6 Mo4 Mo5 60.37(4) yes
Mo5 Cl8 Mo6 64.49(8) yes
Mo5 Cl7 Mo4 64.39(8) yes
Mo6 Cl9 Mo4 64.52(8) yes
Mo2 Cl1 Mo1 64.38(8) yes
Mo1 Cl3 Mo3 64.57(8) yes
Mo2 Cl2 Mo3 64.47(8) yes
Mo5 O14 Mo6 81.1(3) yes
Mo5 O14 Mo4 80.5(3) yes
Mo6 O14 Mo4 80.3(2) yes
Mo2 O13 Mo1 81.2(3) yes
Mo2 O13 Mo3 80.7(3) yes
Mo1 O13 Mo3 80.7(3) yes
C9 O10 Mo6 122.4(7) yes
C5 O5 Mo3 122.5(7) yes
C11 O12 Mo4 122.8(8) yes
C11 O11 Mo6 122.4(7) yes
C9 O9 Mo5 122.6(7) yes
C7 O8 Mo5 122.0(8) yes
C1 O2 Mo2 122.3(8) yes
C3 O3 Mo2 122.1(8) yes
C7 O7 Mo4 123.4(8) yes
C3 O4 Mo3 123.3(8) yes
C1 O1 Mo1 122.4(8) yes
C5 O6 Mo1 123.2(8) yes
O12 C11 O11 123.6(11) no
O12 C11 C12 118.3(12) no
O11 C11 C12 118.0(12) no
O1 C1 O2 124.6(12) no
O1 C1 C2 118.2(12) no
O2 C1 C2 117.1(13) no
O3 C3 O4 123.6(11) no
O3 C3 C4 118.7(12) no
O4 C3 C4 117.7(12) no
O6 C5 O5 123.7(11) no
O6 C5 C6 119.1(12) no
O5 C5 C6 117.2(11) no
O9 C9 O10 124.4(11) no
O9 C9 C10 118.1(11) no
O10 C9 C10 117.5(11) no
O7 C7 O8 123.9(11) no
O7 C7 C8 119.0(12) no
O8 C7 C8 117.1(11) no
C14 C13 N1 114.3(12) no
N1 C17 C18 114.9(11) no
N1 C19 C20 115.6(11) no
C22 C21 N2 115.7(12) no
C16 C15 N1 116.2(12) no
N2 C23 C24 116.2(12) no
N2 C25 C26 116.2(15) no
N2 C27 C28 115.8(13) no
C19 N1 C15 106.7(10) no
C19 N1 C17 111.3(11) no
C15 N1 C17 111.0(11) no
C19 N1 C13 111.2(10) no
C15 N1 C13 111.4(10) no
C17 N1 C13 105.3(10) no
C25 N2 C27 111.5(13) no
C25 N2 C23 111.3(12) no
C27 N2 C23 106.9(11) no
C25 N2 C21 105.9(12) no
C27 N2 C21 110.2(12) no
C23 N2 C21 111.1(11) no

loop_
_geom_bond_atom_site_label_1
_geom_bond_atom_site_label_2
_geom_bond_site_symmetry_2
_geom_bond_distance
_geom_bond_publ_flag
Mo6 O14 . 1.995(7) yes
Mo6 O10 . 2.071(7) yes
Mo6 O11 . 2.079(7) yes
Mo6 Cl9 . 2.406(3) yes
Mo6 Cl12 . 2.415(3) yes
Mo6 Cl8 . 2.430(3) yes
Mo6 Mo4 . 2.5746(14) yes
Mo6 Mo5 . 2.5894(14) yes
Mo2 O13 . 1.981(7) yes
Mo2 O2 . 2.078(8) yes
Mo2 O3 . 2.089(8) yes
Mo2 Cl2 . 2.405(3) yes
Mo2 Cl5 . 2.406(3) yes
Mo2 Cl1 . 2.418(3) yes
Mo2 Mo3 . 2.5722(14) yes
Mo2 Mo1 . 2.5798(14) yes
Mo3 O13 . 1.992(7) yes
Mo3 O5 . 2.068(8) yes
Mo3 O4 . 2.068(8) yes
Mo3 Cl3 . 2.413(3) yes
Mo3 Cl6 . 2.414(3) yes
Mo3 Cl2 . 2.417(3) yes
Mo3 Mo1 . 2.5756(13) yes
Mo5 O14 . 1.986(7) yes
Mo5 O9 . 2.070(7) yes
Mo5 O8 . 2.092(7) yes
Mo5 Cl11 . 2.404(3) yes
Mo5 Cl7 . 2.411(3) yes
Mo5 Cl8 . 2.423(3) yes
Mo5 Mo4 . 2.5751(14) yes
Mo1 O13 . 1.985(7) yes
Mo1 O6 . 2.070(8) yes
Mo1 O1 . 2.080(8) yes
Mo1 Cl4 . 2.406(3) yes
Mo1 Cl3 . 2.409(3) yes
Mo1 Cl1 . 2.425(3) yes
Mo4 O14 . 1.997(7) yes
Mo4 O12 . 2.063(8) yes
Mo4 O7 . 2.070(8) yes
Mo4 Cl9 . 2.417(3) yes
Mo4 Cl10 . 2.419(3) yes
Mo4 Cl7 . 2.422(3) yes
O10 C9 . 1.272(13) no
O5 C5 . 1.265(14) no
O12 C11 . 1.262(14) no
O11 C11 . 1.279(14) no
O9 C9 . 1.269(14) no
O8 C7 . 1.270(14) no
O2 C1 . 1.274(15) no
O3 C3 . 1.272(15) no
O7 C7 . 1.255(14) no
O4 C3 . 1.272(15) no
O1 C1 . 1.256(15) no
O6 C5 . 1.259(14) no
C11 C12 . 1.496(16) no
C1 C2 . 1.507(17) no
C3 C4 . 1.491(16) no
C5 C6 . 1.485(16) no
C10 C9 . 1.508(16) no
C7 C8 . 1.502(16) no
C13 C14 . 1.51(2) no
C13 N1 . 1.536(16) no
C18 C17 . 1.524(18) no
C20 C19 . 1.508(19) no
C17 N1 . 1.513(15) no
C19 N1 . 1.493(16) no
C16 C15 . 1.51(2) no
C21 C22 . 1.50(2) no
C21 N2 . 1.542(18) no
C15 N1 . 1.510(16) no
C23 N2 . 1.511(17) no
C23 C24 . 1.51(2) no
C28 C27 . 1.51(2) no
C25 N2 . 1.488(18) no
C25 C26 . 1.50(3) no
C27 N2 . 1.495(17) no
